data_4312739
loop_
_publ_author_name
'Ravi Shankar'
'Mukesh Kumar'
'Raj K. Chadha'
'Geeta Hundal'

_publ_section_title
;
 Synthesis, Characterization, and Hydrolytic Behavior of Mixed-Ligand
 Diorganotin Esters, [R2Sn(O2CR')OSO2Me]2 (R = n-Pr, n-Bu; R' = C9H6N-2,
 4-OMe-C9H5N-2, C9H6N-1)
;
_journal_name_full 'Inorganic Chemistry'
_journal_page_first 8585
_journal_page_last 8591
_journal_paper_doi 10.1021/ic035008z
_journal_volume 42
_journal_year 2003
_chemical_formula_sum 'C27 H46 N O6 S Sn2'
_chemical_formula_weight 750.07
_chemical_name_systematic
; 
 ? 
;
_space_group_IT_number 15
_symmetry_cell_setting monoclinic
_symmetry_space_group_name_Hall '-C 2yc'
_symmetry_space_group_name_H-M 'C 1 2/c 1'
_atom_sites_solution_hydrogens geom
_atom_sites_solution_primary direct
_atom_sites_solution_secondary difmap
_audit_creation_method SHELXL
_cell_angle_alpha 90.00
_cell_angle_beta 110.020(10)
_cell_angle_gamma 90.00
_cell_formula_units_Z 8
_cell_length_a 21.152(3)
_cell_length_b 13.307(2)
_cell_length_c 26.060(4)
_cell_measurement_temperature 293(2)
_cell_volume 6891.9(18)
_computing_structure_refinement 'SHELXL-93 (Sheldrick, 1993)'
_computing_structure_solution 'SHELXS-86 (Sheldrick, 1990)'
_diffrn_ambient_temperature 293(2)
_diffrn_radiation_monochromator graphite
_diffrn_radiation_source 'fine-focus sealed tube'
_diffrn_radiation_type MoK\a
_diffrn_radiation_wavelength 0.71073
_diffrn_reflns_av_R_equivalents 0.0817
_diffrn_reflns_av_sigmaI/netI 0.0742
_diffrn_reflns_limit_h_max 22
_diffrn_reflns_limit_h_min 0
_diffrn_reflns_limit_k_max 18
_diffrn_reflns_limit_k_min 0
_diffrn_reflns_limit_l_max 34
_diffrn_reflns_limit_l_min -36
_diffrn_reflns_number 9284
_diffrn_reflns_theta_max 30.01
_diffrn_reflns_theta_min 1.66
_exptl_absorpt_coefficient_mu 1.544
_exptl_crystal_density_diffrn 1.442
_exptl_crystal_F_000 3016
_refine_diff_density_max 1.083
_refine_diff_density_min -1.226
_refine_diff_density_rms 0.321
_refine_ls_extinction_method none
_refine_ls_goodness_of_fit_all 1.097
_refine_ls_goodness_of_fit_obs 1.139
_refine_ls_matrix_type full
_refine_ls_number_parameters 331
_refine_ls_number_reflns 9000
_refine_ls_number_restraints 8
_refine_ls_restrained_S_all 1.296
_refine_ls_restrained_S_obs 1.138
_refine_ls_R_factor_all 0.1575
_refine_ls_R_factor_obs 0.0668
_refine_ls_shift/esd_max 1.251
_refine_ls_shift/esd_mean 0.162
_refine_ls_structure_factor_coef Fsqd
_refine_ls_weighting_details 'w=1/[\s^2^(Fo^2^)+(0.0930P)^2^+6.9388P] where P=(Fo^2^+2Fc^2^)/3'
_refine_ls_weighting_scheme calc
_refine_ls_wR_factor_all 0.2618
_refine_ls_wR_factor_obs 0.1561
_reflns_number_observed 4180
_reflns_number_total 9033
_reflns_observed_criterion >2sigma(I)
_cod_data_source_file ic035008zsi20030827_011851.cif
_cod_data_source_block ravi2iit
_cod_depositor_comments
;
The following automatic conversions were performed:

'_refine_ls_weighting_scheme' value 'calc
w=1/[\s^2^(Fo^2^)+(0.0930P)^2^+6.9388P] where P=(Fo^2^+2Fc^2^)/3' was
changed to 'calc'. New tag '_refine_ls_weighting_details' was
created. The value of the new tag was set to
'w=1/[\s^2^(Fo^2^)+(0.0930P)^2^+6.9388P] where P=(Fo^2^+2Fc^2^)/3'.

Automatic conversion script
Id: cif_fix_values 3143 2015-03-26 13:38:13Z robertas 
;
_cod_database_code 4312739

loop_
_symmetry_equiv_pos_as_xyz
'x, y, z'
'-x, y, -z+1/2'
'x+1/2, y+1/2, z'
'-x+1/2, y+1/2, -z+1/2'
'-x, -y, -z'
'x, -y, z-1/2'
'-x+1/2, -y+1/2, -z'
'x+1/2, -y+1/2, z-1/2'

loop_
_atom_site_aniso_label
_atom_site_aniso_U_11
_atom_site_aniso_U_22
_atom_site_aniso_U_33
_atom_site_aniso_U_23
_atom_site_aniso_U_13
_atom_site_aniso_U_12
Sn1 0.0669(4) 0.0941(5) 0.0542(3) -0.0089(3) 0.0177(2) -0.0044(3)
Sn2 0.0549(3) 0.0813(4) 0.0779(4) -0.0072(3) 0.0234(3) -0.0189(3)
C1 0.068(5) 0.082(6) 0.078(5) -0.009(5) 0.014(4) -0.012(5)
S1 0.079(2) 0.137(3) 0.093(2) -0.052(2) 0.0466(13) -0.044(2)
N1 0.066(4) 0.084(5) 0.057(4) -0.003(3) 0.022(3) -0.011(4)
C2 0.068(5) 0.089(6) 0.066(5) -0.002(4) 0.029(4) -0.009(5)
C3 0.099(7) 0.106(8) 0.095(7) -0.015(6) 0.045(6) -0.028(6)
C4 0.116(9) 0.099(8) 0.106(8) 0.001(7) 0.063(7) -0.018(7)
C5 0.096(7) 0.078(6) 0.070(5) 0.004(4) 0.041(5) 0.008(5)
C6 0.080(6) 0.087(7) 0.067(5) -0.010(4) 0.033(4) 0.001(5)
C7 0.086(6) 0.110(8) 0.059(5) -0.009(5) 0.021(4) -0.019(6)
C8 0.097(7) 0.125(9) 0.074(6) -0.022(6) 0.025(5) -0.015(6)
C9 0.119(9) 0.133(10) 0.054(5) -0.002(6) 0.027(6) 0.013(8)
C10 0.115(8) 0.125(9) 0.073(6) 0.009(6) 0.049(6) 0.008(8)
C11 0.062(5) 0.104(8) 0.109(8) 0.012(6) 0.020(5) 0.003(5)
C12 0.079(7) 0.125(10) 0.112(8) -0.009(7) 0.022(6) 0.007(7)
C13 0.119(11) 0.139(13) 0.214(17) 0.051(12) 0.051(11) 0.032(10)
C14 0.153(15) 0.150(15) 0.247(21) 0.038(15) 0.023(14) 0.021(12)
C15 0.077(6) 0.085(6) 0.077(6) -0.002(5) 0.029(5) -0.003(5)
C16 0.077(6) 0.106(8) 0.113(8) -0.024(7) 0.032(6) -0.006(6)
C17 0.113(10) 0.111(10) 0.190(14) -0.007(9) 0.070(9) 0.007(8)
C18 0.099(11) 0.228(20) 0.329(25) 0.018(19) 0.066(13) 0.047(12)
C19 0.102(8) 0.079(7) 0.107(8) -0.007(6) 0.042(6) -0.021(6)
C20 0.140(11) 0.109(10) 0.169(13) 0.023(9) 0.062(10) 0.029(9)
C21 0.201(19) 0.148(16) 0.287(23) 0.044(15) 0.123(18) 0.075(14)
C22 0.302(33) 0.288(35) 0.551(54) 0.045(35) 0.208(36) 0.165(30)
C23 0.068(6) 0.152(10) 0.085(6) -0.011(6) 0.035(5) -0.015(6)
C26 0.135(11) 0.192(15) 0.189(14) 0.009(12) 0.082(11) -0.061(11)
O1 0.075(4) 0.098(5) 0.062(3) -0.005(3) 0.023(3) -0.019(3)
O2 0.104(5) 0.110(6) 0.085(4) -0.004(4) 0.010(4) -0.040(5)
O3 0.058(3) 0.090(4) 0.059(3) -0.014(3) 0.017(2) -0.020(3)
O4 0.258(12) 0.111(7) 0.160(8) -0.043(6) 0.135(9) -0.065(7)
O5 0.083(4) 0.143(6) 0.094(4) -0.032(4) 0.040(4) -0.024(4)
O6 0.073(4) 0.125(5) 0.076(4) -0.034(4) 0.016(3) -0.031(4)

loop_
_atom_site_label
_atom_site_type_symbol
_atom_site_fract_x
_atom_site_fract_y
_atom_site_fract_z
_atom_site_U_iso_or_equiv
_atom_site_thermal_displace_type
_atom_site_occupancy
_atom_site_calc_flag
_atom_site_refinement_flags
_atom_site_disorder_group
Sn1 Sn 0.27400(3) 0.26998(5) 0.63264(2) 0.0725(2) Uani 1 d . .
Sn2 Sn 0.31476(3) 0.32129(5) 0.50700(2) 0.0712(2) Uani 1 d . .
C1 C 0.1604(5) 0.1249(8) 0.6288(4) 0.079(2) Uani 1 d . .
S1 S 0.40515(12) 0.4413(3) 0.65177(11) 0.0986(9) Uani 1 d D .
N1 N 0.2317(3) 0.2158(5) 0.7067(2) 0.068(2) Uani 1 d . .
C2 C 0.1816(4) 0.1529(7) 0.6890(3) 0.073(2) Uani 1 d . .
C3 C 0.1493(5) 0.1129(8) 0.7215(4) 0.097(3) Uani 1 d . .
H3A H 0.1136(5) 0.0685(8) 0.7072(4) 0.116 Uiso 1 calc R .
C4 C 0.1703(6) 0.1390(9) 0.7751(5) 0.101(3) Uani 1 d . .
H4A H 0.1488(6) 0.1121(9) 0.7977(5) 0.121 Uiso 1 calc R .
C5 C 0.2243(5) 0.2063(7) 0.7969(4) 0.078(2) Uani 1 d . .
C6 C 0.2540(5) 0.2441(7) 0.7613(3) 0.076(2) Uani 1 d . .
C7 C 0.3080(5) 0.3108(8) 0.7803(3) 0.086(3) Uani 1 d . .
H7A H 0.3291(5) 0.3351(8) 0.7569(3) 0.103 Uiso 1 calc R .
C8 C 0.3295(5) 0.3403(9) 0.8343(4) 0.100(3) Uani 1 d . .
H8A H 0.3648(5) 0.3857(9) 0.8473(4) 0.120 Uiso 1 calc R .
C9 C 0.2991(6) 0.3030(10) 0.8688(4) 0.103(3) Uani 1 d . .
H9A H 0.3139(6) 0.3238(10) 0.9051(4) 0.123 Uiso 1 calc R .
C10 C 0.2479(6) 0.2362(9) 0.8513(4) 0.100(3) Uani 1 d . .
H10A H 0.2286(6) 0.2103(9) 0.8756(4) 0.120 Uiso 1 calc R .
C11 C 0.3564(5) 0.1743(8) 0.6685(4) 0.094(3) Uani 1 d . .
H11A H 0.4000(5) 0.1966(8) 0.6744(4) 0.112 Uiso 1 calc R .
C12 C 0.3443(5) 0.0697(9) 0.6846(4) 0.108(3) Uani 1 d . .
H12A H 0.3222(5) 0.0740(9) 0.7116(4) 0.129 Uiso 1 calc R .
H12B H 0.3137(5) 0.0359(9) 0.6528(4) 0.129 Uiso 1 calc R .
C13 C 0.4055(7) 0.0079(12) 0.7071(7) 0.159(6) Uani 1 d . .
H13A H 0.4268(7) 0.0026(12) 0.6796(7) 0.191 Uiso 1 calc R .
H13B H 0.4366(7) 0.0432(12) 0.7381(7) 0.191 Uiso 1 calc R .
C14 C 0.3963(8) -0.0906(13) 0.7242(7) 0.195(8) Uani 1 d . .
H14A H 0.4390(8) -0.1240(13) 0.7381(7) 0.293 Uiso 1 calc R .
H14B H 0.3670(8) -0.1276(13) 0.6937(7) 0.293 Uiso 1 calc R .
H14C H 0.3767(8) -0.0869(13) 0.7523(7) 0.293 Uiso 1 calc R .
C15 C 0.2308(4) 0.4113(7) 0.6381(4) 0.079(2) Uani 1 d . .
H15A H 0.2511(4) 0.4361(7) 0.6751(4) 0.095 Uiso 1 calc R .
H15B H 0.2425(4) 0.4579(7) 0.6141(4) 0.095 Uiso 1 calc R .
C16 C 0.1553(5) 0.4125(8) 0.6236(5) 0.099(3) Uani 1 d . .
H16A H 0.1431(5) 0.3660(8) 0.6474(5) 0.119 Uiso 1 calc R .
H16B H 0.1345(5) 0.3891(8) 0.5864(5) 0.119 Uiso 1 calc R .
C17 C 0.1271(6) 0.5162(10) 0.6289(6) 0.133(5) Uani 1 d . .
H17A H 0.1480(6) 0.5395(10) 0.6662(6) 0.160 Uiso 1 calc R .
H17B H 0.1395(6) 0.5627(10) 0.6053(6) 0.160 Uiso 1 calc R .
C18 C 0.0523(7) 0.5188(15) 0.6146(8) 0.221(9) Uani 1 d . .
H18A H 0.0384(7) 0.5860(15) 0.6188(8) 0.331 Uiso 1 calc R .
H18B H 0.0395(7) 0.4745(15) 0.6384(8) 0.331 Uiso 1 calc R .
H18C H 0.0311(7) 0.4976(15) 0.5775(8) 0.331 Uiso 1 calc R .
C19 C 0.2894(5) 0.4749(8) 0.4917(4) 0.094(3) Uani 1 d . .
H19A H 0.3167(5) 0.5142(8) 0.5227(4) 0.113 Uiso 1 calc R .
H19B H 0.3001(5) 0.4961(8) 0.4600(4) 0.113 Uiso 1 calc R .
C20 C 0.2176(7) 0.4961(10) 0.4820(6) 0.137(5) Uani 1 d . .
H20A H 0.2071(7) 0.4758(10) 0.5139(6) 0.165 Uiso 1 calc R .
H20B H 0.1903(7) 0.4559(10) 0.4513(6) 0.165 Uiso 1 calc R .
C21 C 0.1986(10) 0.6083(13) 0.4698(9) 0.202(8) Uani 1 d . .
H21A H 0.2238(10) 0.6485(13) 0.5012(9) 0.242 Uiso 1 calc R .
H21B H 0.2112(10) 0.6299(13) 0.4391(9) 0.242 Uiso 1 calc R .
C22 C 0.1301(14) 0.6248(22) 0.4580(13) 0.364(20) Uani 1 d . .
H22A H 0.1204(14) 0.6949(22) 0.4508(13) 0.547 Uiso 1 calc R .
H22B H 0.1177(14) 0.6046(22) 0.4886(13) 0.547 Uiso 1 calc R .
H22C H 0.1051(14) 0.5863(22) 0.4264(13) 0.547 Uiso 1 calc R .
C23 C 0.4031(4) 0.2424(9) 0.5205(4) 0.099(3) Uani 1 d D .
H23A H 0.3880 0.1704 0.5115 0.119 Uiso 1 d . .
H23B H 0.4247 0.2385 0.5598 0.119 Uiso 1 d . .
C26 C 0.5508(7) 0.3673(13) 0.4963(6) 0.165(6) Uani 1 d D .
H26A H 0.5867 0.4011 0.5164 0.248 Uiso 1 d . .
H26B H 0.5712 0.3173 0.4715 0.248 Uiso 1 d . .
H26C H 0.5218 0.4081 0.4644 0.248 Uiso 1 d . .
O1 O 0.1911(3) 0.1722(5) 0.6009(2) 0.079(2) Uani 1 d . .
O2 O 0.1165(4) 0.0623(6) 0.6101(3) 0.105(2) Uani 1 d . .
O3 O 0.2604(3) 0.2591(4) 0.5504(2) 0.0697(15) Uani 1 d . .
O4 O 0.3941(6) 0.5422(7) 0.6333(4) 0.160(4) Uani 1 d . .
O5 O 0.3917(3) 0.4195(6) 0.7009(3) 0.104(2) Uani 1 d . .
O6 O 0.3688(3) 0.3690(6) 0.6096(2) 0.094(2) Uani 1 d . .
C241 C 0.4520(8) 0.3178(11) 0.5120(9) 0.090(6) Uiso 0.49 d PD 1
H24A H 0.4297(8) 0.3532(11) 0.4781(9) 0.108 Uiso 0.49 calc PR 1
H24D H 0.4624(8) 0.3668(11) 0.5413(9) 0.108 Uiso 0.49 calc PR 1
C251 C 0.5174(9) 0.2759(12) 0.5100(11) 0.131(8) Uiso 0.52 d PD 1
H25A H 0.5444(9) 0.2476(12) 0.5449(11) 0.158 Uiso 0.52 calc PR 1
H25B H 0.5096(9) 0.2246(12) 0.4820(11) 0.158 Uiso 0.52 calc PR 1
C271 C 0.4908(3) 0.4431(19) 0.6602(9) 0.102(7) Uiso 0.53 d PD 1
H27A H 0.5104(3) 0.3789(19) 0.6734(9) 0.153 Uiso 0.53 calc PR 1
H27B H 0.5130(3) 0.4943(19) 0.6861(9) 0.153 Uiso 0.53 calc PR 1
H27C H 0.4962(3) 0.4570(19) 0.6258(9) 0.153 Uiso 0.53 calc PR 1
C242 C 0.4602(7) 0.2492(13) 0.4984(7) 0.089(5) Uiso 0.51 d PD 2
H24B H 0.4432(7) 0.2482(13) 0.4588(7) 0.107 Uiso 0.51 calc PR 2
H24C H 0.4910(7) 0.1933(13) 0.5114(7) 0.107 Uiso 0.51 calc PR 2
C252 C 0.4953(10) 0.3476(15) 0.5191(9) 0.114(7) Uiso 0.48 d PD 2
H25C H 0.5141(10) 0.3458(15) 0.5587(9) 0.136 Uiso 0.48 calc PR 2
H25D H 0.4628(10) 0.4019(15) 0.5087(9) 0.136 Uiso 0.48 calc PR 2
C272 C 0.4872(5) 0.3941(17) 0.6696(9) 0.086(6) Uiso 0.47 d PD 2
H27D H 0.4880(5) 0.3257(17) 0.6815(9) 0.128 Uiso 0.47 calc PR 2
H27E H 0.5169(5) 0.4338(17) 0.6986(9) 0.128 Uiso 0.47 calc PR 2
H27F H 0.5015(5) 0.3968(17) 0.6385(9) 0.128 Uiso 0.47 calc PR 2

loop_
_atom_type_symbol
_atom_type_description
_atom_type_scat_dispersion_real
_atom_type_scat_dispersion_imag
_atom_type_scat_source
C C 0.0033 0.0016 'International Tables Vol C Tables 4.2.6.8 and 6.1.1.4'
H H 0.0000 0.0000 'International Tables Vol C Tables 4.2.6.8 and 6.1.1.4'
N N 0.0061 0.0033 'International Tables Vol C Tables 4.2.6.8 and 6.1.1.4'
O O 0.0106 0.0060 'International Tables Vol C Tables 4.2.6.8 and 6.1.1.4'
S S 0.1246 0.1234 'International Tables Vol C Tables 4.2.6.8 and 6.1.1.4'
Sn Sn -0.6537 1.4246 'International Tables Vol C Tables 4.2.6.8 and 6.1.1.4'

loop_
_geom_angle_atom_site_label_1
_geom_angle_atom_site_label_2
_geom_angle_atom_site_label_3
_geom_angle
_geom_angle_site_symmetry_1
_geom_angle_site_symmetry_3
_geom_angle_publ_flag
O3 Sn1 C11 102.6(3) . . ?
O3 Sn1 O1 75.4(2) . . ?
C11 Sn1 O1 104.6(4) . . ?
O3 Sn1 C15 102.8(3) . . ?
C11 Sn1 C15 145.0(4) . . ?
O1 Sn1 C15 104.7(3) . . ?
O3 Sn1 N1 145.3(2) . . ?
C11 Sn1 N1 86.8(3) . . ?
O1 Sn1 N1 69.8(2) . . ?
C15 Sn1 N1 85.9(3) . . ?
O3 Sn2 C23 110.4(3) . . ?
O3 Sn2 O3 75.6(2) . 7_556 ?
C23 Sn2 O3 106.6(3) . 7_556 ?
O3 Sn2 C19 109.9(3) . . ?
C23 Sn2 C19 132.8(4) . . ?
O3 Sn2 C19 106.3(3) 7_556 . ?
O3 Sn2 Sn2 38.07(13) . 7_556 ?
C23 Sn2 Sn2 113.6(3) . 7_556 ?
O3 Sn2 Sn2 37.54(14) 7_556 7_556 ?
C19 Sn2 Sn2 113.1(3) . 7_556 ?
O2 C1 O1 124.7(8) . . ?
O2 C1 C2 119.6(9) . . ?
O1 C1 C2 115.7(8) . . ?
O4 S1 O5 115.8(5) . . ?
O4 S1 O6 112.6(6) . . ?
O5 S1 O6 108.8(4) . . ?
O4 S1 C271 94.2(9) . . ?
O5 S1 C271 113.9(8) . . ?
O6 S1 C271 111.0(8) . . ?
O4 S1 C272 117.6(9) . . ?
O5 S1 C272 99.9(8) . . ?
O6 S1 C272 100.4(8) . . ?
C2 N1 C6 119.1(7) . . ?
C2 N1 Sn1 112.0(5) . . ?
C6 N1 Sn1 128.9(6) . . ?
N1 C2 C3 123.3(8) . . ?
N1 C2 C1 116.0(7) . . ?
C3 C2 C1 120.7(9) . . ?
C4 C3 C2 118.8(10) . . ?
C3 C4 C5 120.8(9) . . ?
C6 C5 C10 119.5(10) . . ?
C6 C5 C4 116.9(9) . . ?
C10 C5 C4 123.5(9) . . ?
C5 C6 N1 121.0(9) . . ?
C5 C6 C7 119.9(8) . . ?
N1 C6 C7 119.1(8) . . ?
C8 C7 C6 119.2(9) . . ?
C9 C8 C7 120.2(10) . . ?
C10 C9 C8 121.2(10) . . ?
C9 C10 C5 120.0(10) . . ?
C12 C11 Sn1 119.4(7) . . ?
C13 C12 C11 114.6(10) . . ?
C14 C13 C12 116.3(14) . . ?
C16 C15 Sn1 115.9(7) . . ?
C15 C16 C17 113.5(9) . . ?
C18 C17 C16 114.2(12) . . ?
C20 C19 Sn2 113.4(8) . . ?
C19 C20 C21 113.5(13) . . ?
C22 C21 C20 112.0(20) . . ?
C242 C23 Sn2 134.5(10) . . ?
C241 C23 Sn2 105.2(9) . . ?
C1 O1 Sn1 126.1(5) . . ?
Sn2 O3 Sn2 104.4(2) . 7_556 ?
Sn2 O3 Sn1 129.8(2) . . ?
Sn2 O3 Sn1 125.8(3) 7_556 . ?
C251 C241 C23 116.2(11) . . ?
C26 C251 C241 102.6(9) . . ?
C23 C242 C252 106.0(9) . . ?
C242 C252 C26 111.2(11) . . ?

loop_
_geom_bond_atom_site_label_1
_geom_bond_atom_site_label_2
_geom_bond_distance
_geom_bond_site_symmetry_2
_geom_bond_publ_flag
Sn1 O3 2.068(5) . ?
Sn1 O6 2.632(4) . ?
Sn1 C11 2.102(10) . ?
Sn1 O1 2.111(6) . ?
Sn1 C15 2.117(9) . ?
Sn1 N1 2.497(6) . ?
Sn2 O3 2.044(5) . ?
Sn2 O6 2.603(4) . ?
Sn2 C23 2.066(10) . ?
Sn2 O3 2.068(5) 7_556 ?
Sn2 C19 2.116(11) . ?
Sn2 Sn2 3.2489(11) 7_556 ?
C1 O2 1.218(10) . ?
C1 O1 1.292(10) . ?
C1 C2 1.523(11) . ?
S1 O4 1.418(10) . ?
S1 O5 1.433(7) . ?
S1 O6 1.465(6) . ?
S1 C271 1.750(2) . ?
S1 C272 1.752(2) . ?
N1 C2 1.304(10) . ?
N1 C6 1.389(10) . ?
C2 C3 1.364(12) . ?
C3 C4 1.358(14) . ?
C4 C5 1.409(14) . ?
C5 C6 1.381(12) . ?
C5 C10 1.388(13) . ?
C6 C7 1.396(12) . ?
C7 C8 1.379(12) . ?
C8 C9 1.365(15) . ?
C9 C10 1.354(15) . ?
C11 C12 1.501(14) . ?
C12 C13 1.48(2) . ?
C13 C14 1.42(2) . ?
C15 C16 1.511(12) . ?
C16 C17 1.53(2) . ?
C17 C18 1.50(2) . ?
C19 C20 1.478(15) . ?
C20 C21 1.55(2) . ?
C21 C22 1.39(3) . ?
C23 C242 1.509(2) . ?
C23 C241 1.512(2) . ?
C26 C251 1.509(2) . ?
C26 C252 1.511(2) . ?
O3 Sn2 2.068(5) 7_556 ?
C241 C251 1.510(2) . ?
C242 C252 1.510(2) . ?

loop_
_geom_torsion_atom_site_label_1
_geom_torsion_atom_site_label_2
_geom_torsion_atom_site_label_3
_geom_torsion_atom_site_label_4
_geom_torsion
_geom_torsion_site_symmetry_1
_geom_torsion_site_symmetry_2
_geom_torsion_site_symmetry_3
_geom_torsion_site_symmetry_4
_geom_torsion_publ_flag
O3 Sn1 N1 C2 2.7(8) . . . . ?
C11 Sn1 N1 C2 -105.0(7) . . . . ?
O1 Sn1 N1 C2 1.9(6) . . . . ?
C15 Sn1 N1 C2 109.2(7) . . . . ?
O3 Sn1 N1 C6 -176.9(6) . . . . ?
C11 Sn1 N1 C6 75.4(8) . . . . ?
O1 Sn1 N1 C6 -177.7(8) . . . . ?
C15 Sn1 N1 C6 -70.4(7) . . . . ?
C6 N1 C2 C3 0.2(14) . . . . ?
Sn1 N1 C2 C3 -179.5(8) . . . . ?
C6 N1 C2 C1 -179.5(8) . . . . ?
Sn1 N1 C2 C1 0.9(10) . . . . ?
O2 C1 C2 N1 176.0(9) . . . . ?
O1 C1 C2 N1 -4.9(12) . . . . ?
O2 C1 C2 C3 -3.7(15) . . . . ?
O1 C1 C2 C3 175.4(9) . . . . ?
N1 C2 C3 C4 -0.4(17) . . . . ?
C1 C2 C3 C4 179.3(10) . . . . ?
C2 C3 C4 C5 0.2(17) . . . . ?
C3 C4 C5 C6 0.3(16) . . . . ?
C3 C4 C5 C10 179.8(11) . . . . ?
C10 C5 C6 N1 180.0(9) . . . . ?
C4 C5 C6 N1 -0.5(14) . . . . ?
C10 C5 C6 C7 0.8(15) . . . . ?
C4 C5 C6 C7 -179.7(10) . . . . ?
C2 N1 C6 C5 0.3(13) . . . . ?
Sn1 N1 C6 C5 179.9(6) . . . . ?
C2 N1 C6 C7 179.5(9) . . . . ?
Sn1 N1 C6 C7 -0.9(12) . . . . ?
C5 C6 C7 C8 -1.9(15) . . . . ?
N1 C6 C7 C8 178.9(9) . . . . ?
C6 C7 C8 C9 1.2(17) . . . . ?
C7 C8 C9 C10 0.5(18) . . . . ?
C8 C9 C10 C5 -1.6(18) . . . . ?
C6 C5 C10 C9 1.0(16) . . . . ?
C4 C5 C10 C9 -178.5(11) . . . . ?
O3 Sn1 C11 C12 -99.5(8) . . . . ?
O1 Sn1 C11 C12 -21.5(9) . . . . ?
C15 Sn1 C11 C12 124.7(9) . . . . ?
N1 Sn1 C11 C12 46.6(8) . . . . ?
Sn1 C11 C12 C13 177.4(9) . . . . ?
C11 C12 C13 C14 178.4(15) . . . . ?
O3 Sn1 C15 C16 82.5(7) . . . . ?
C11 Sn1 C15 C16 -141.7(8) . . . . ?
O1 Sn1 C15 C16 4.5(8) . . . . ?
N1 Sn1 C15 C16 -63.4(7) . . . . ?
Sn1 C15 C16 C17 179.4(8) . . . . ?
C15 C16 C17 C18 179.9(13) . . . . ?
O3 Sn2 C19 C20 -35.6(10) . . . . ?
C23 Sn2 C19 C20 177.3(8) . . . . ?
O3 Sn2 C19 C20 44.7(9) 7_556 . . . ?
Sn2 Sn2 C19 C20 5.4(10) 7_556 . . . ?
Sn2 C19 C20 C21 -179.1(12) . . . . ?
C19 C20 C21 C22 176.8(20) . . . . ?
O3 Sn2 C23 C242 176.6(11) . . . . ?
O3 Sn2 C23 C242 96.1(12) 7_556 . . . ?
C19 Sn2 C23 C242 -36.4(14) . . . . ?
Sn2 Sn2 C23 C242 135.5(11) 7_556 . . . ?
O3 Sn2 C23 C241 -152.4(9) . . . . ?
O3 Sn2 C23 C241 127.1(10) 7_556 . . . ?
C19 Sn2 C23 C241 -5.4(12) . . . . ?
Sn2 Sn2 C23 C241 166.5(9) 7_556 . . . ?
O2 C1 O1 Sn1 -173.4(7) . . . . ?
C2 C1 O1 Sn1 7.6(12) . . . . ?
O3 Sn1 O1 C1 175.2(8) . . . . ?
C11 Sn1 O1 C1 75.6(8) . . . . ?
C15 Sn1 O1 C1 -85.1(8) . . . . ?
N1 Sn1 O1 C1 -5.3(7) . . . . ?
C23 Sn2 O3 Sn2 -102.7(4) . . . 7_556 ?
O3 Sn2 O3 Sn2 0.0 7_556 . . 7_556 ?
C19 Sn2 O3 Sn2 102.4(4) . . . 7_556 ?
Sn2 Sn2 O3 Sn2 0.0 7_556 . . 7_556 ?
C23 Sn2 O3 Sn1 77.2(5) . . . . ?
O3 Sn2 O3 Sn1 179.8(6) 7_556 . . . ?
C19 Sn2 O3 Sn1 -77.7(5) . . . . ?
Sn2 Sn2 O3 Sn1 179.8(6) 7_556 . . . ?
C11 Sn1 O3 Sn2 -75.5(5) . . . . ?
O1 Sn1 O3 Sn2 -177.6(4) . . . . ?
C15 Sn1 O3 Sn2 80.3(4) . . . . ?
N1 Sn1 O3 Sn2 -178.4(3) . . . . ?
C11 Sn1 O3 Sn2 104.3(4) . . . 7_556 ?
O1 Sn1 O3 Sn2 2.2(3) . . . 7_556 ?
C15 Sn1 O3 Sn2 -99.9(4) . . . 7_556 ?
N1 Sn1 O3 Sn2 1.5(6) . . . 7_556 ?
C242 C23 C241 C251 -25.5(18) . . . . ?
Sn2 C23 C241 C251 -170.0(16) . . . . ?
C252 C26 C251 C241 19.1(17) . . . . ?
C23 C241 C251 C26 175.1(16) . . . . ?
C241 C23 C242 C252 15.3(17) . . . . ?
Sn2 C23 C242 C252 67.0(20) . . . . ?
C23 C242 C252 C26 -175.7(16) . . . . ?
C251 C26 C252 C242 -28.8(18) . . . . ?
